data_4085992
loop_
_publ_author_name
'Dub, Pavel A.'
'Scott, Brian L.'
'Gordon, John C.'

_publ_section_title
;
 Air-Stable NNS (ENENES) Ligands and Their Well-Defined Ruthenium and
 Iridium Complexes for Molecular Catalysis
;
_journal_issue 18
_journal_name_full Organometallics
_journal_page_first 4464
_journal_paper_doi 10.1021/acs.organomet.5b00432
_journal_volume 34
_journal_year 2015
_chemical_formula_sum 'C85 H84 Cl5 N2 O1.5 P4 Ru2 S'
_chemical_formula_weight 1692.87
_chemical_name_systematic
; 
 ? 
;
_space_group_IT_number 2
_symmetry_cell_setting triclinic
_symmetry_space_group_name_Hall '-P 1'
_symmetry_space_group_name_H-M 'P -1'
_atom_sites_solution_hydrogens geom
_atom_sites_solution_primary direct
_atom_sites_solution_secondary difmap
_audit_creation_method SHELXL-97
_cell_angle_alpha 87.918(3)
_cell_angle_beta 83.282(3)
_cell_angle_gamma 65.010(3)
_cell_formula_units_Z 2
_cell_length_a 13.624(4)
_cell_length_b 16.003(4)
_cell_length_c 20.207(6)
_cell_measurement_temperature 140(1)
_cell_volume 3965.3(19)
_computing_cell_refinement 'SAINT+, v. 7.66a (Bruker AXS, 2009)'
_computing_data_collection 'APEX II, v. 7.0 (Bruker AXS, 2009)'
_computing_data_reduction 'SAINT+, v. 7.66a (Bruker AXS, 2009)'
_computing_molecular_graphics 'SHELXTL, v. 6.14, (Bruker AXS, 2000)'
_computing_publication_material 'SHELXTL, v. 6.14, (Bruker AXS, 2000)'
_computing_structure_refinement 'SHELXL-97 (Sheldrick, 1997)'
_computing_structure_solution 'SHELXS-97 (Sheldrick, 1990)'
_diffrn_ambient_temperature 140(1)
_diffrn_measured_fraction_theta_full 0.997
_diffrn_measured_fraction_theta_max 0.913
_diffrn_measurement_device_type 'Bruker D8 with APEXII CCD'
_diffrn_measurement_method '\w scans'
_diffrn_radiation_monochromator graphite
_diffrn_radiation_source 'fine-focus sealed tube'
_diffrn_radiation_type MoK\a
_diffrn_radiation_wavelength 0.71073
_diffrn_reflns_av_R_equivalents 0.0243
_diffrn_reflns_av_sigmaI/netI 0.0340
_diffrn_reflns_limit_h_max 18
_diffrn_reflns_limit_h_min -18
_diffrn_reflns_limit_k_max 21
_diffrn_reflns_limit_k_min -20
_diffrn_reflns_limit_l_max 26
_diffrn_reflns_limit_l_min -26
_diffrn_reflns_number 46724
_diffrn_reflns_theta_full 25.00
_diffrn_reflns_theta_max 28.71
_diffrn_reflns_theta_min 1.74
_diffrn_standards_decay_% 0
_diffrn_standards_interval_count 0
_diffrn_standards_interval_time 0
_diffrn_standards_number 0
_exptl_absorpt_coefficient_mu 0.704
_exptl_absorpt_correction_T_max 0.9329
_exptl_absorpt_correction_T_min 0.7958
_exptl_absorpt_correction_type multi-scan
_exptl_absorpt_process_details 'SADABS v. 2.03 (Sheldrick, 2008)'
_exptl_crystal_colour red
_exptl_crystal_density_diffrn 1.418
_exptl_crystal_density_method 'not measured'
_exptl_crystal_description block
_exptl_crystal_F_000 1738
_exptl_crystal_size_max 0.34
_exptl_crystal_size_mid 0.30
_exptl_crystal_size_min 0.10
_platon_squeeze_details
;
;
_refine_diff_density_max 0.708
_refine_diff_density_min -0.770
_refine_diff_density_rms 0.067
_refine_ls_extinction_method none
_refine_ls_goodness_of_fit_ref 1.086
_refine_ls_hydrogen_treatment constr
_refine_ls_matrix_type full
_refine_ls_number_parameters 883
_refine_ls_number_reflns 18749
_refine_ls_number_restraints 0
_refine_ls_restrained_S_all 1.086
_refine_ls_R_factor_all 0.0438
_refine_ls_R_factor_gt 0.0328
_refine_ls_shift/su_max 0.001
_refine_ls_shift/su_mean 0.000
_refine_ls_structure_factor_coef Fsqd
_refine_ls_weighting_details 'calc w=1/[\s^2^(Fo^2^)+(0.0520P)^2^+0.0000P] where P=(Fo^2^+2Fc^2^)/3'
_refine_ls_weighting_scheme calc
_refine_ls_wR_factor_gt 0.0877
_refine_ls_wR_factor_ref 0.0941
_reflns_number_gt 15256
_reflns_number_total 18749
_reflns_threshold_expression >2sigma(I)
_cod_data_source_file om5b00432_si_002.cif
_cod_data_source_block apx2091s
_cod_depositor_comments 'Adding full bibliography for 4085982--4085994.cif.'
_cod_original_cell_volume 3965.4(19)
_cod_original_formula_sum 'C85 H84 Cl5 N2 O1.50 P4 Ru2 S'
_cod_database_code 4085992

loop_
_symmetry_equiv_pos_as_xyz
'x, y, z'
'-x, -y, -z'

loop_
_atom_site_label
_atom_site_type_symbol
_atom_site_fract_x
_atom_site_fract_y
_atom_site_fract_z
_atom_site_U_iso_or_equiv
_atom_site_adp_type
_atom_site_occupancy
_atom_site_symmetry_multiplicity
_atom_site_calc_flag
_atom_site_refinement_flags
Ru1 Ru 0.123956(13) 0.746231(11) 0.248436(8) 0.02303(5) Uani 1 1 d .
Ru2 Ru 0.265210(13) 0.519061(11) 0.214060(8) 0.02406(5) Uani 1 1 d .
Cl1 Cl 0.02523(5) 0.84771(4) 0.16426(3) 0.03810(13) Uani 1 1 d .
Cl2 Cl 0.28250(4) 0.65881(3) 0.16837(2) 0.02841(11) Uani 1 1 d .
Cl3 Cl 0.07058(4) 0.62825(4) 0.20567(3) 0.03014(11) Uani 1 1 d .
Cl4 Cl 0.21724(4) 0.61312(3) 0.31364(2) 0.02810(11) Uani 1 1 d .
Cl5 Cl 0.27854(5) 0.47214(4) 0.09986(3) 0.03801(13) Uani 1 1 d .
P1 P -0.02411(4) 0.80546(4) 0.32742(3) 0.02892(12) Uani 1 1 d .
P2 P 0.21384(4) 0.83435(4) 0.26931(3) 0.02840(12) Uani 1 1 d .
P3 P 0.44885(4) 0.44272(4) 0.21857(3) 0.02956(12) Uani 1 1 d .
P4 P 0.22016(5) 0.40554(4) 0.26049(3) 0.03346(13) Uani 1 1 d .
N1 N -0.1078(2) 0.74812(17) 1.04993(12) 0.0569(6) Uani 1 1 d .
N2 N 0.12091(18) 0.67578(14) 1.05074(10) 0.0451(5) Uani 1 1 d .
H79A H 0.1512 0.6402 1.0849 0.054 Uiso 1 1 calc R
H79B H 0.0679 0.7288 1.0682 0.054 Uiso 1 1 calc R
O1 O -0.2967(2) 0.9151(2) 1.0479(2) 0.1168(12) Uani 1 1 d .
S1 S 0.09571(11) 0.87790(9) 0.97361(7) 0.1117(4) Uani 1 1 d .
C1 C 0.00450(19) 0.75856(15) 0.41104(11) 0.0345(5) Uani 1 1 d .
C2 C 0.1012(2) 0.74942(17) 0.43310(11) 0.0418(6) Uani 1 1 d .
H2 H 0.1506 0.7636 0.4047 0.050 Uiso 1 1 calc R
C3 C 0.1251(3) 0.7196(2) 0.49651(14) 0.0576(8) Uani 1 1 d .
H3 H 0.1893 0.7156 0.5109 0.069 Uiso 1 1 calc R
C4 C 0.0556(3) 0.6960(2) 0.53808(14) 0.0706(10) Uani 1 1 d .
H4 H 0.0738 0.6731 0.5800 0.085 Uiso 1 1 calc R
C5 C -0.0417(3) 0.7060(2) 0.51822(14) 0.0657(9) Uani 1 1 d .
H5 H -0.0906 0.6921 0.5474 0.079 Uiso 1 1 calc R
C6 C -0.0672(2) 0.73688(19) 0.45446(12) 0.0509(7) Uani 1 1 d .
H6 H -0.1328 0.7429 0.4410 0.061 Uiso 1 1 calc R
C7 C -0.10159(19) 0.92848(16) 0.34853(12) 0.0382(5) Uani 1 1 d .
C8 C -0.1269(2) 0.99385(17) 0.29876(14) 0.0468(6) Uani 1 1 d .
H8 H -0.0968 0.9763 0.2550 0.056 Uiso 1 1 calc R
C9 C -0.1965(3) 1.0845(2) 0.31364(18) 0.0656(9) Uani 1 1 d .
H9 H -0.2147 1.1273 0.2796 0.079 Uiso 1 1 calc R
C10 C -0.2393(3) 1.1126(2) 0.3785(2) 0.0848(12) Uani 1 1 d .
H10 H -0.2872 1.1737 0.3881 0.102 Uiso 1 1 calc R
C11 C -0.2110(3) 1.0503(2) 0.42826(19) 0.0867(12) Uani 1 1 d .
H11 H -0.2367 1.0695 0.4723 0.104 Uiso 1 1 calc R
C12 C -0.1439(2) 0.95818(19) 0.41370(15) 0.0613(8) Uani 1 1 d .
H12 H -0.1271 0.9158 0.4480 0.074 Uiso 1 1 calc R
C13 C -0.13845(19) 0.77809(18) 0.31270(12) 0.0400(6) Uani 1 1 d .
C14 C -0.2374(2) 0.8457(2) 0.29619(16) 0.0636(8) Uani 1 1 d .
H14 H -0.2466 0.9066 0.2921 0.076 Uiso 1 1 calc R
C15 C -0.3221(3) 0.8232(3) 0.2858(2) 0.0873(12) Uani 1 1 d .
H15 H -0.3877 0.8689 0.2747 0.105 Uiso 1 1 calc R
C16 C -0.3094(3) 0.7344(3) 0.29163(19) 0.0846(12) Uani 1 1 d .
H16 H -0.3668 0.7198 0.2851 0.102 Uiso 1 1 calc R
C17 C -0.2129(3) 0.6661(3) 0.30712(17) 0.0710(10) Uani 1 1 d .
H17 H -0.2047 0.6055 0.3109 0.085 Uiso 1 1 calc R
C18 C -0.1277(2) 0.6881(2) 0.31709(14) 0.0522(7) Uani 1 1 d .
H18 H -0.0619 0.6415 0.3269 0.063 Uiso 1 1 calc R
C19 C 0.30304(19) 0.84584(15) 0.19639(11) 0.0341(5) Uani 1 1 d .
C20 C 0.2649(2) 0.86835(18) 0.13477(13) 0.0454(6) Uani 1 1 d .
H20 H 0.1958 0.8734 0.1295 0.055 Uiso 1 1 calc R
C21 C 0.3272(3) 0.8835(2) 0.08099(14) 0.0584(8) Uani 1 1 d .
H21 H 0.2987 0.9012 0.0405 0.070 Uiso 1 1 calc R
C22 C 0.4309(3) 0.8726(2) 0.08702(16) 0.0636(9) Uani 1 1 d .
H22 H 0.4737 0.8812 0.0505 0.076 Uiso 1 1 calc R
C23 C 0.4708(3) 0.8490(2) 0.14689(18) 0.0658(9) Uani 1 1 d .
H23 H 0.5414 0.8412 0.1511 0.079 Uiso 1 1 calc R
C24 C 0.4075(2) 0.83633(19) 0.20177(14) 0.0489(6) Uani 1 1 d .
H24 H 0.4356 0.8213 0.2426 0.059 Uiso 1 1 calc R
C25 C 0.13705(19) 0.95588(16) 0.29475(13) 0.0384(5) Uani 1 1 d .
C26 C 0.0909(2) 0.97964(19) 0.36048(14) 0.0518(7) Uani 1 1 d .
H26 H 0.0966 0.9337 0.3913 0.062 Uiso 1 1 calc R
C27 C 0.0364(3) 1.0717(2) 0.38008(18) 0.0721(10) Uani 1 1 d .
H27 H 0.0087 1.0870 0.4244 0.087 Uiso 1 1 calc R
C28 C 0.0233(3) 1.1401(2) 0.3348(2) 0.0859(12) Uani 1 1 d .
H28 H -0.0140 1.2016 0.3481 0.103 Uiso 1 1 calc R
C29 C 0.0649(3) 1.1177(2) 0.2703(2) 0.0806(11) Uani 1 1 d .
H29 H 0.0547 1.1643 0.2394 0.097 Uiso 1 1 calc R
C30 C 0.1223(2) 1.02654(18) 0.24980(16) 0.0550(7) Uani 1 1 d .
H30 H 0.1512 1.0126 0.2055 0.066 Uiso 1 1 calc R
C31 C 0.31533(18) 0.78999(16) 0.33013(11) 0.0351(5) Uani 1 1 d .
C32 C 0.3280(2) 0.8442(2) 0.37767(14) 0.0598(8) Uani 1 1 d .
H32 H 0.2821 0.9067 0.3815 0.072 Uiso 1 1 calc R
C33 C 0.4094(3) 0.8047(3) 0.41945(16) 0.0799(11) Uani 1 1 d .
H33 H 0.4171 0.8412 0.4514 0.096 Uiso 1 1 calc R
C34 C 0.4779(3) 0.7136(3) 0.41440(15) 0.0676(9) Uani 1 1 d .
H34 H 0.5308 0.6878 0.4434 0.081 Uiso 1 1 calc R
C35 C 0.4687(2) 0.6604(2) 0.36670(16) 0.0568(8) Uani 1 1 d .
H35 H 0.5167 0.5984 0.3624 0.068 Uiso 1 1 calc R
C36 C 0.3880(2) 0.69820(17) 0.32444(13) 0.0432(6) Uani 1 1 d .
H36 H 0.3828 0.6612 0.2918 0.052 Uiso 1 1 calc R
C37 C 0.52288(17) 0.50255(15) 0.16983(11) 0.0336(5) Uani 1 1 d .
C38 C 0.5088(2) 0.52046(19) 0.10304(12) 0.0458(6) Uani 1 1 d .
H38 H 0.4625 0.5019 0.0837 0.055 Uiso 1 1 calc R
C39 C 0.5620(2) 0.5652(2) 0.06476(14) 0.0577(8) Uani 1 1 d .
H39 H 0.5530 0.5746 0.0198 0.069 Uiso 1 1 calc R
C40 C 0.6279(3) 0.5958(2) 0.09249(16) 0.0626(8) Uani 1 1 d .
H40 H 0.6649 0.6248 0.0664 0.075 Uiso 1 1 calc R
C41 C 0.6390(2) 0.5833(2) 0.15922(16) 0.0567(7) Uani 1 1 d .
H41 H 0.6817 0.6058 0.1787 0.068 Uiso 1 1 calc R
C42 C 0.5870(2) 0.53742(17) 0.19777(13) 0.0426(6) Uani 1 1 d .
H42 H 0.5950 0.5297 0.2430 0.051 Uiso 1 1 calc R
C43 C 0.50785(18) 0.42390(15) 0.29843(12) 0.0353(5) Uani 1 1 d .
C44 C 0.4439(2) 0.45250(16) 0.35856(12) 0.0383(5) Uani 1 1 d .
H44 H 0.3686 0.4830 0.3592 0.046 Uiso 1 1 calc R
C45 C 0.4901(2) 0.43661(19) 0.41865(14) 0.0507(7) Uani 1 1 d .
H45 H 0.4457 0.4565 0.4587 0.061 Uiso 1 1 calc R
C46 C 0.6003(3) 0.3919(2) 0.41833(16) 0.0608(8) Uani 1 1 d .
H46 H 0.6313 0.3817 0.4582 0.073 Uiso 1 1 calc R
C47 C 0.6659(2) 0.3618(2) 0.35896(16) 0.0582(8) Uani 1 1 d .
H47 H 0.7411 0.3311 0.3590 0.070 Uiso 1 1 calc R
C48 C 0.6208(2) 0.37682(18) 0.29923(14) 0.0467(6) Uani 1 1 d .
H48 H 0.6658 0.3556 0.2595 0.056 Uiso 1 1 calc R
C49 C 0.52032(19) 0.32420(16) 0.18411(14) 0.0454(6) Uani 1 1 d .
C50 C 0.5453(2) 0.3079(2) 0.11544(17) 0.0647(8) Uani 1 1 d .
H50 H 0.5282 0.3577 0.0868 0.078 Uiso 1 1 calc R
C51 C 0.5947(3) 0.2199(3) 0.0894(2) 0.0934(13) Uani 1 1 d .
H51 H 0.6102 0.2111 0.0434 0.112 Uiso 1 1 calc R
C52 C 0.6210(3) 0.1463(3) 0.1294(3) 0.1054(17) Uani 1 1 d .
H52 H 0.6554 0.0870 0.1111 0.126 Uiso 1 1 calc R
C53 C 0.5963(3) 0.1593(2) 0.1985(3) 0.0926(14) Uani 1 1 d .
H53 H 0.6138 0.1087 0.2264 0.111 Uiso 1 1 calc R
C54 C 0.5448(2) 0.24973(18) 0.22583(18) 0.0595(8) Uani 1 1 d .
H54 H 0.5276 0.2589 0.2717 0.071 Uiso 1 1 calc R
C55 C 0.0801(2) 0.42217(17) 0.25021(14) 0.0430(6) Uani 1 1 d .
C56 C 0.0486(2) 0.43886(19) 0.18665(14) 0.0491(6) Uani 1 1 d .
H56 H 0.0939 0.4491 0.1524 0.059 Uiso 1 1 calc R
C57 C -0.0493(2) 0.4404(2) 0.17359(18) 0.0644(8) Uani 1 1 d .
H57 H -0.0699 0.4526 0.1307 0.077 Uiso 1 1 calc R
C58 C -0.1158(2) 0.4245(2) 0.2227(2) 0.0716(10) Uani 1 1 d .
H58 H -0.1804 0.4233 0.2132 0.086 Uiso 1 1 calc R
C59 C -0.0877(3) 0.4101(3) 0.2864(2) 0.0927(14) Uani 1 1 d .
H59 H -0.1347 0.4016 0.3205 0.111 Uiso 1 1 calc R
C60 C 0.0112(2) 0.4080(2) 0.30052(17) 0.0717(10) Uani 1 1 d .
H60 H 0.0306 0.3971 0.3437 0.086 Uiso 1 1 calc R
C61 C 0.2823(2) 0.28427(16) 0.23097(15) 0.0452(6) Uani 1 1 d .
C62 C 0.3255(2) 0.26315(18) 0.16576(17) 0.0572(8) Uani 1 1 d .
H62 H 0.3311 0.3091 0.1381 0.069 Uiso 1 1 calc R
C63 C 0.3612(3) 0.1743(2) 0.1402(2) 0.0794(11) Uani 1 1 d .
H63 H 0.3898 0.1613 0.0957 0.095 Uiso 1 1 calc R
C64 C 0.3542(3) 0.1063(2) 0.1803(3) 0.0945(14) Uani 1 1 d .
H64 H 0.3793 0.0466 0.1636 0.113 Uiso 1 1 calc R
C65 C 0.3099(4) 0.1264(2) 0.2453(3) 0.0935(14) Uani 1 1 d .
H65 H 0.3054 0.0800 0.2728 0.112 Uiso 1 1 calc R
C66 C 0.2718(3) 0.2155(2) 0.27051(18) 0.0671(9) Uani 1 1 d .
H66 H 0.2390 0.2290 0.3142 0.081 Uiso 1 1 calc R
C67 C 0.2258(2) 0.39603(17) 0.35060(13) 0.0416(6) Uani 1 1 d .
C68 C 0.3098(2) 0.3258(2) 0.37905(15) 0.0546(7) Uani 1 1 d .
H68 H 0.3631 0.2789 0.3520 0.066 Uiso 1 1 calc R
C69 C 0.3158(3) 0.3242(3) 0.44771(17) 0.0740(10) Uani 1 1 d .
H69 H 0.3717 0.2756 0.4659 0.089 Uiso 1 1 calc R
C70 C 0.2416(4) 0.3921(3) 0.48743(18) 0.0789(11) Uani 1 1 d .
H70 H 0.2465 0.3905 0.5330 0.095 Uiso 1 1 calc R
C71 C 0.1580(3) 0.4641(2) 0.46116(16) 0.0712(9) Uani 1 1 d .
H71 H 0.1069 0.5115 0.4888 0.085 Uiso 1 1 calc R
C72 C 0.1503(3) 0.4659(2) 0.39312(15) 0.0552(7) Uani 1 1 d .
H72 H 0.0937 0.5146 0.3756 0.066 Uiso 1 1 calc R
C73 C -0.1919(3) 0.7783(3) 1.1062(2) 0.0792(10) Uani 1 1 d .
H73A H -0.1594 0.7573 1.1474 0.095 Uiso 1 1 calc R
H73B H -0.2436 0.7521 1.1026 0.095 Uiso 1 1 calc R
C74 C -0.2495(3) 0.8812(3) 1.1073(2) 0.1025(14) Uani 1 1 d .
H74A H -0.3060 0.9011 1.1447 0.123 Uiso 1 1 calc R
H74B H -0.1981 0.9068 1.1134 0.123 Uiso 1 1 calc R
C75 C -0.1551(3) 0.7835(2) 0.9881(2) 0.0899(12) Uani 1 1 d .
H75A H -0.2046 0.7567 0.9801 0.108 Uiso 1 1 calc R
H75B H -0.0978 0.7663 0.9511 0.108 Uiso 1 1 calc R
C76 C -0.2158(4) 0.8870(3) 0.9928(3) 0.1151(17) Uani 1 1 d .
H76A H -0.1646 0.9136 0.9968 0.138 Uiso 1 1 calc R
H76B H -0.2495 0.9097 0.9522 0.138 Uiso 1 1 calc R
C77 C -0.0430(3) 0.6499(2) 1.04726(16) 0.0607(8) Uani 1 1 d .
H77A H -0.0770 0.6206 1.0225 0.073 Uiso 1 1 calc R
H77B H -0.0389 0.6257 1.0921 0.073 Uiso 1 1 calc R
C78 C 0.0704(3) 0.6282(2) 1.01398(14) 0.0570(8) Uani 1 1 d .
H78A H 0.1144 0.5622 1.0137 0.068 Uiso 1 1 calc R
H78B H 0.0670 0.6487 0.9682 0.068 Uiso 1 1 calc R
C80 C 0.2063(2) 0.6975(2) 1.00989(14) 0.0563(7) Uani 1 1 d .
H80A H 0.2409 0.7209 1.0391 0.068 Uiso 1 1 calc R
H80B H 0.2617 0.6413 0.9888 0.068 Uiso 1 1 calc R
C81 C 0.1613(3) 0.7658(2) 0.95831(14) 0.0611(8) Uani 1 1 d .
C82 C 0.1634(3) 0.7519(3) 0.88646(14) 0.0609(9) Uani 1 1 d .
H82 H 0.1944 0.6945 0.8653 0.073 Uiso 1 1 calc R
C83 C 0.1225(7) 0.8198(8) 0.8599(3) 0.198(5) Uani 1 1 d .
H83 H 0.1205 0.8190 0.8141 0.237 Uiso 1 1 calc R
C84 C 0.0778(5) 0.8995(5) 0.8922(3) 0.162(3) Uani 1 1 d .
H84 H 0.0428 0.9572 0.8737 0.195 Uiso 1 1 calc R

loop_
_atom_site_aniso_label
_atom_site_aniso_U_11
_atom_site_aniso_U_22
_atom_site_aniso_U_33
_atom_site_aniso_U_23
_atom_site_aniso_U_13
_atom_site_aniso_U_12
Ru1 0.02316(9) 0.02307(9) 0.02169(9) 0.00010(6) -0.00355(6) -0.00833(7)
Ru2 0.02331(9) 0.02325(9) 0.02514(9) -0.00014(6) -0.00458(6) -0.00885(7)
Cl1 0.0399(3) 0.0359(3) 0.0335(3) 0.0074(2) -0.0118(2) -0.0097(2)
Cl2 0.0296(3) 0.0270(2) 0.0272(3) -0.0010(2) 0.0000(2) -0.0113(2)
Cl3 0.0265(3) 0.0311(3) 0.0333(3) -0.0016(2) -0.0065(2) -0.0116(2)
Cl4 0.0306(3) 0.0269(2) 0.0251(2) 0.00155(19) -0.00578(19) -0.0099(2)
Cl5 0.0421(3) 0.0384(3) 0.0309(3) -0.0075(2) -0.0048(2) -0.0137(3)
P1 0.0265(3) 0.0304(3) 0.0262(3) 0.0004(2) -0.0012(2) -0.0089(2)
P2 0.0290(3) 0.0271(3) 0.0298(3) -0.0023(2) -0.0037(2) -0.0121(2)
P3 0.0242(3) 0.0287(3) 0.0329(3) -0.0010(2) -0.0044(2) -0.0079(2)
P4 0.0316(3) 0.0290(3) 0.0440(3) 0.0075(3) -0.0120(3) -0.0155(2)
N1 0.0570(15) 0.0551(15) 0.0616(16) 0.0093(12) -0.0257(13) -0.0224(12)
N2 0.0555(13) 0.0419(12) 0.0340(11) 0.0042(9) -0.0146(10) -0.0147(10)
O1 0.0660(18) 0.0768(19) 0.193(4) -0.002(2) -0.048(2) -0.0076(15)
S1 0.1075(9) 0.0966(9) 0.1227(10) 0.0378(8) -0.0175(8) -0.0366(7)
C1 0.0426(13) 0.0324(12) 0.0244(11) -0.0013(9) -0.0006(9) -0.0126(10)
C2 0.0467(14) 0.0442(14) 0.0298(12) -0.0016(10) -0.0055(10) -0.0140(12)
C3 0.071(2) 0.0629(19) 0.0398(15) 0.0021(13) -0.0222(14) -0.0252(16)
C4 0.124(3) 0.069(2) 0.0295(15) 0.0075(14) -0.0178(17) -0.050(2)
C5 0.108(3) 0.073(2) 0.0307(14) 0.0051(14) 0.0028(16) -0.055(2)
C6 0.0666(18) 0.0579(17) 0.0342(14) 0.0026(12) 0.0023(12) -0.0344(15)
C7 0.0333(12) 0.0332(12) 0.0396(13) -0.0046(10) 0.0024(10) -0.0071(10)
C8 0.0439(15) 0.0407(14) 0.0491(15) 0.0038(12) -0.0045(12) -0.0117(12)
C9 0.0598(19) 0.0381(15) 0.082(2) 0.0140(15) -0.0085(17) -0.0050(14)
C10 0.074(2) 0.0380(17) 0.108(3) -0.0090(19) 0.026(2) 0.0017(16)
C11 0.102(3) 0.0463(19) 0.077(2) -0.0166(17) 0.038(2) -0.0086(18)
C12 0.071(2) 0.0402(15) 0.0534(18) -0.0055(13) 0.0169(15) -0.0102(14)
C13 0.0336(13) 0.0486(15) 0.0362(13) -0.0021(11) 0.0022(10) -0.0171(11)
C14 0.0385(15) 0.070(2) 0.081(2) -0.0011(17) -0.0152(15) -0.0186(15)
C15 0.0415(18) 0.101(3) 0.121(3) -0.011(3) -0.0222(19) -0.0283(19)
C16 0.057(2) 0.126(4) 0.091(3) -0.025(2) 0.0032(19) -0.059(2)
C17 0.077(2) 0.083(2) 0.072(2) -0.0178(18) 0.0110(18) -0.056(2)
C18 0.0521(17) 0.0603(18) 0.0500(16) -0.0045(13) 0.0046(13) -0.0313(14)
C19 0.0391(13) 0.0256(11) 0.0377(13) -0.0034(9) 0.0037(10) -0.0153(10)
C20 0.0516(16) 0.0482(15) 0.0403(14) -0.0013(12) -0.0010(12) -0.0256(13)
C21 0.084(2) 0.0557(18) 0.0394(15) 0.0004(13) 0.0044(14) -0.0359(17)
C22 0.074(2) 0.0552(18) 0.059(2) -0.0030(15) 0.0266(17) -0.0322(16)
C23 0.0475(17) 0.068(2) 0.083(2) 0.0075(18) 0.0105(16) -0.0301(16)
C24 0.0418(15) 0.0525(16) 0.0553(17) 0.0049(13) -0.0007(12) -0.0243(13)
C25 0.0337(12) 0.0315(12) 0.0510(15) -0.0087(11) -0.0053(11) -0.0138(10)
C26 0.0464(15) 0.0511(16) 0.0522(16) -0.0147(13) -0.0043(13) -0.0140(13)
C27 0.066(2) 0.063(2) 0.076(2) -0.0371(18) 0.0017(17) -0.0145(17)
C28 0.089(3) 0.0396(18) 0.113(3) -0.030(2) -0.002(2) -0.0111(18)
C29 0.082(2) 0.0336(16) 0.117(3) 0.0026(18) -0.006(2) -0.0164(16)
C30 0.0570(17) 0.0344(14) 0.0690(19) -0.0022(13) -0.0013(15) -0.0160(13)
C31 0.0300(12) 0.0440(13) 0.0336(12) -0.0001(10) -0.0059(9) -0.0174(10)
C32 0.0461(16) 0.068(2) 0.0585(18) -0.0249(15) -0.0149(14) -0.0134(14)
C33 0.059(2) 0.116(3) 0.059(2) -0.034(2) -0.0212(16) -0.025(2)
C34 0.0521(18) 0.101(3) 0.0505(18) 0.0080(18) -0.0228(15) -0.0291(19)
C35 0.0454(16) 0.0566(18) 0.078(2) 0.0235(16) -0.0286(15) -0.0265(14)
C36 0.0392(13) 0.0417(14) 0.0576(16) 0.0068(12) -0.0176(12) -0.0229(11)
C37 0.0247(11) 0.0354(12) 0.0357(12) -0.0009(10) 0.0002(9) -0.0086(9)
C38 0.0440(14) 0.0596(17) 0.0335(13) -0.0053(12) 0.0002(11) -0.0222(13)
C39 0.0586(18) 0.079(2) 0.0348(14) 0.0037(14) 0.0058(13) -0.0311(16)
C40 0.0616(19) 0.071(2) 0.0597(19) 0.0130(16) 0.0046(15) -0.0366(17)
C41 0.0550(17) 0.0588(18) 0.069(2) 0.0104(15) -0.0130(15) -0.0353(15)
C42 0.0402(14) 0.0460(14) 0.0449(14) 0.0057(11) -0.0095(11) -0.0207(12)
C43 0.0311(12) 0.0333(12) 0.0445(14) 0.0094(10) -0.0144(10) -0.0146(10)
C44 0.0380(13) 0.0345(12) 0.0419(14) 0.0058(10) -0.0162(11) -0.0121(10)
C45 0.0575(17) 0.0523(16) 0.0442(15) 0.0110(12) -0.0226(13) -0.0215(14)
C46 0.0631(19) 0.068(2) 0.063(2) 0.0231(16) -0.0381(16) -0.0333(17)
C47 0.0387(15) 0.0629(19) 0.079(2) 0.0316(16) -0.0329(15) -0.0232(14)
C48 0.0342(13) 0.0494(15) 0.0559(16) 0.0171(13) -0.0129(12) -0.0163(12)
C49 0.0289(12) 0.0321(13) 0.0692(18) -0.0126(12) -0.0030(12) -0.0067(10)
C50 0.0553(18) 0.0557(18) 0.073(2) -0.0276(16) 0.0103(16) -0.0162(15)
C51 0.074(2) 0.077(3) 0.118(3) -0.057(3) 0.019(2) -0.023(2)
C52 0.068(3) 0.054(2) 0.178(5) -0.052(3) 0.003(3) -0.0095(19)
C53 0.066(2) 0.0360(17) 0.173(5) 0.001(2) -0.044(3) -0.0109(16)
C54 0.0454(16) 0.0342(14) 0.095(2) 0.0026(15) -0.0206(16) -0.0099(12)
C55 0.0363(13) 0.0371(13) 0.0619(17) 0.0144(12) -0.0154(12) -0.0204(11)
C56 0.0452(15) 0.0541(16) 0.0553(17) -0.0017(13) -0.0144(13) -0.0256(13)
C57 0.0553(18) 0.070(2) 0.079(2) 0.0014(17) -0.0291(17) -0.0318(16)
C58 0.0439(17) 0.067(2) 0.119(3) 0.022(2) -0.0348(19) -0.0330(16)
C59 0.057(2) 0.124(3) 0.126(3) 0.072(3) -0.036(2) -0.066(2)
C60 0.0557(18) 0.103(3) 0.081(2) 0.052(2) -0.0311(17) -0.0548(19)
C61 0.0419(14) 0.0308(12) 0.0704(19) 0.0054(12) -0.0239(13) -0.0183(11)
C62 0.0516(17) 0.0355(14) 0.085(2) -0.0079(14) -0.0218(16) -0.0144(13)
C63 0.079(2) 0.0495(19) 0.111(3) -0.0219(19) -0.026(2) -0.0221(17)
C64 0.100(3) 0.0381(19) 0.153(4) -0.014(2) -0.051(3) -0.0257(19)
C65 0.123(3) 0.044(2) 0.139(4) 0.019(2) -0.055(3) -0.051(2)
C66 0.080(2) 0.0450(17) 0.090(2) 0.0137(16) -0.0312(19) -0.0349(16)
C67 0.0465(14) 0.0430(14) 0.0472(15) 0.0151(12) -0.0128(12) -0.0295(12)
C68 0.0548(17) 0.0594(18) 0.0590(18) 0.0178(14) -0.0243(14) -0.0299(15)
C69 0.088(3) 0.093(3) 0.064(2) 0.034(2) -0.044(2) -0.054(2)
C70 0.117(3) 0.103(3) 0.0478(19) 0.016(2) -0.021(2) -0.074(3)
C71 0.098(3) 0.070(2) 0.058(2) -0.0017(17) 0.0077(19) -0.051(2)
C72 0.0657(19) 0.0476(16) 0.0565(18) 0.0133(14) -0.0001(14) -0.0307(15)
C73 0.060(2) 0.078(2) 0.104(3) 0.003(2) -0.009(2) -0.0333(19)
C74 0.068(3) 0.089(3) 0.138(4) -0.016(3) -0.010(3) -0.020(2)
C75 0.104(3) 0.068(2) 0.094(3) 0.019(2) -0.056(2) -0.022(2)
C76 0.126(4) 0.069(3) 0.142(4) 0.035(3) -0.075(4) -0.021(3)
C77 0.073(2) 0.0535(18) 0.068(2) 0.0136(15) -0.0338(17) -0.0334(16)
C78 0.074(2) 0.0454(16) 0.0500(17) -0.0031(13) -0.0243(15) -0.0192(14)
C80 0.0500(17) 0.0666(19) 0.0459(16) 0.0046(14) -0.0073(13) -0.0182(15)
C81 0.0636(19) 0.083(2) 0.0399(15) 0.0170(15) -0.0130(14) -0.0330(17)
C82 0.087(2) 0.087(2) 0.0205(14) -0.0069(14) 0.0020(14) -0.050(2)
C83 0.176(8) 0.441(17) 0.063(4) -0.004(6) -0.005(4) -0.215(11)
C84 0.098(4) 0.195(6) 0.205(7) 0.181(6) -0.068(5) -0.073(4)

loop_
_atom_type_symbol
_atom_type_description
_atom_type_scat_dispersion_real
_atom_type_scat_dispersion_imag
_atom_type_scat_source
C C 0.0033 0.0016 'International Tables Vol C Tables 4.2.6.8 and 6.1.1.4'
H H 0.0000 0.0000 'International Tables Vol C Tables 4.2.6.8 and 6.1.1.4'
N N 0.0061 0.0033 'International Tables Vol C Tables 4.2.6.8 and 6.1.1.4'
O O 0.0106 0.0060 'International Tables Vol C Tables 4.2.6.8 and 6.1.1.4'
S S 0.1246 0.1234 'International Tables Vol C Tables 4.2.6.8 and 6.1.1.4'
Cl Cl 0.1484 0.1585 'International Tables Vol C Tables 4.2.6.8 and 6.1.1.4'
Ru Ru -1.2594 0.8363 'International Tables Vol C Tables 4.2.6.8 and 6.1.1.4'
P P 0.1023 0.0942 'International Tables Vol C Tables 4.2.6.8 and 6.1.1.4'

loop_
_geom_angle_atom_site_label_1
_geom_angle_atom_site_label_2
_geom_angle_atom_site_label_3
_geom_angle
P1 Ru1 P2 100.34(3)
P1 Ru1 Cl4 93.19(2)
P2 Ru1 Cl4 99.89(3)
P1 Ru1 Cl1 92.06(3)
P2 Ru1 Cl1 94.22(3)
Cl4 Ru1 Cl1 163.80(2)
P1 Ru1 Cl2 170.86(2)
P2 Ru1 Cl2 86.72(3)
Cl4 Ru1 Cl2 79.78(2)
Cl1 Ru1 Cl2 93.22(3)
P1 Ru1 Cl3 94.55(3)
P2 Ru1 Cl3 164.98(2)
Cl4 Ru1 Cl3 77.19(3)
Cl1 Ru1 Cl3 87.13(3)
Cl2 Ru1 Cl3 78.27(2)
P3 Ru2 P4 96.73(3)
P3 Ru2 Cl4 99.02(2)
P4 Ru2 Cl4 96.57(3)
P3 Ru2 Cl5 93.11(2)
P4 Ru2 Cl5 95.65(3)
Cl4 Ru2 Cl5 161.62(2)
P3 Ru2 Cl2 92.06(2)
P4 Ru2 Cl2 170.75(2)
Cl4 Ru2 Cl2 79.16(2)
Cl5 Ru2 Cl2 86.70(2)
P3 Ru2 Cl3 169.57(2)
P4 Ru2 Cl3 93.32(3)
Cl4 Ru2 Cl3 76.998(19)
Cl5 Ru2 Cl3 88.64(2)
Cl2 Ru2 Cl3 77.77(2)
Ru1 Cl2 Ru2 86.11(2)
Ru1 Cl3 Ru2 84.58(3)
Ru1 Cl4 Ru2 88.76(3)
C7 P1 C1 100.05(11)
C7 P1 C13 98.73(11)
C1 P1 C13 101.89(11)
C7 P1 Ru1 124.87(8)
C1 P1 Ru1 113.52(8)
C13 P1 Ru1 114.38(8)
C25 P2 C19 100.18(11)
C25 P2 C31 102.56(11)
C19 P2 C31 98.98(11)
C25 P2 Ru1 120.45(8)
C19 P2 Ru1 113.83(7)
C31 P2 Ru1 117.45(8)
C43 P3 C49 98.83(12)
C43 P3 C37 101.93(10)
C49 P3 C37 102.06(11)
C43 P3 Ru2 121.46(8)
C49 P3 Ru2 118.52(8)
C37 P3 Ru2 111.15(7)
C67 P4 C55 104.09(12)
C67 P4 C61 103.57(12)
C55 P4 C61 93.81(11)
C67 P4 Ru2 113.51(8)
C55 P4 Ru2 113.94(8)
C61 P4 Ru2 124.69(10)
C77 N1 C73 113.5(3)
C77 N1 C75 112.6(3)
C73 N1 C75 110.2(3)
C78 N2 C80 115.2(2)
C76 O1 C74 110.1(3)
C81 S1 C84 91.5(3)
C6 C1 C2 118.1(2)
C6 C1 P1 123.9(2)
C2 C1 P1 117.88(18)
C3 C2 C1 120.9(3)
C4 C3 C2 120.4(3)
C3 C4 C5 120.0(3)
C4 C5 C6 120.1(3)
C1 C6 C5 120.4(3)
C8 C7 C12 118.0(2)
C8 C7 P1 120.49(19)
C12 C7 P1 121.3(2)
C9 C8 C7 120.5(3)
C8 C9 C10 120.7(3)
C11 C10 C9 119.6(3)
C10 C11 C12 120.3(3)
C11 C12 C7 120.8(3)
C18 C13 C14 117.7(3)
C18 C13 P1 120.3(2)
C14 C13 P1 122.0(2)
C15 C14 C13 120.8(3)
C16 C15 C14 120.0(3)
C15 C16 C17 120.7(3)
C16 C17 C18 119.5(3)
C13 C18 C17 121.3(3)
C20 C19 C24 117.6(2)
C20 C19 P2 120.51(19)
C24 C19 P2 121.87(19)
C19 C20 C21 121.4(3)
C22 C21 C20 120.1(3)
C21 C22 C23 119.5(3)
C22 C23 C24 120.8(3)
C19 C24 C23 120.6(3)
C30 C25 C26 117.9(2)
C30 C25 P2 121.6(2)
C26 C25 P2 120.4(2)
C27 C26 C25 120.2(3)
C28 C27 C26 120.6(3)
C29 C28 C27 119.6(3)
C28 C29 C30 121.0(3)
C29 C30 C25 120.6(3)
C36 C31 C32 118.1(2)
C36 C31 P2 117.39(18)
C32 C31 P2 124.4(2)
C33 C32 C31 119.9(3)
C34 C33 C32 121.1(3)
C35 C34 C33 119.7(3)
C34 C35 C36 120.3(3)
C31 C36 C35 121.0(2)
C38 C37 C42 117.1(2)
C38 C37 P3 119.43(18)
C42 C37 P3 123.33(18)
C39 C38 C37 121.5(3)
C40 C39 C38 120.5(3)
C39 C40 C41 119.4(3)
C40 C41 C42 120.5(3)
C41 C42 C37 121.0(2)
C44 C43 C48 118.0(2)
C44 C43 P3 122.11(17)
C48 C43 P3 119.8(2)
C43 C44 C45 121.3(2)
C46 C45 C44 119.8(3)
C45 C46 C47 120.0(3)
C46 C47 C48 120.5(3)
C47 C48 C43 120.3(3)
C54 C49 C50 118.6(3)
C54 C49 P3 120.2(2)
C50 C49 P3 121.0(2)
C51 C50 C49 121.3(4)
C52 C51 C50 120.9(4)
C51 C52 C53 119.7(4)
C52 C53 C54 119.8(4)
C49 C54 C53 119.6(4)
C60 C55 C56 118.8(2)
C60 C55 P4 123.4(2)
C56 C55 P4 117.4(2)
C55 C56 C57 120.6(3)
C58 C57 C56 120.5(3)
C57 C58 C59 119.9(3)
C58 C59 C60 120.3(3)
C55 C60 C59 119.8(3)
C62 C61 C66 118.3(3)
C62 C61 P4 120.0(2)
C66 C61 P4 121.0(2)
C61 C62 C63 121.2(3)
C64 C63 C62 119.9(4)
C65 C64 C63 119.7(3)
C64 C65 C66 120.5(4)
C61 C66 C65 120.3(4)
C68 C67 C72 117.0(3)
C68 C67 P4 122.6(2)
C72 C67 P4 120.1(2)
C67 C68 C69 121.1(3)
C70 C69 C68 120.5(3)
C69 C70 C71 120.3(3)
C70 C71 C72 119.7(3)
C71 C72 C67 121.3(3)
N1 C73 C74 109.5(3)
O1 C74 C73 111.8(4)
N1 C75 C76 109.8(3)
O1 C76 C75 111.6(4)
N1 C77 C78 110.2(2)
N2 C78 C77 109.5(2)
C81 C80 N2 112.6(2)
C80 C81 C82 129.5(3)
C80 C81 S1 123.5(2)
C82 C81 S1 107.0(2)
C83 C82 C81 112.0(5)
C82 C83 C84 121.9(6)
C83 C84 S1 107.6(5)

loop_
_geom_bond_atom_site_label_1
_geom_bond_atom_site_label_2
_geom_bond_distance
Ru1 P1 2.2926(7)
Ru1 P2 2.2998(7)
Ru1 Cl4 2.4061(7)
Ru1 Cl1 2.4143(7)
Ru1 Cl2 2.4564(7)
Ru1 Cl3 2.5032(7)
Ru2 P3 2.2854(8)
Ru2 P4 2.2892(7)
Ru2 Cl4 2.4132(7)
Ru2 Cl5 2.4156(8)
Ru2 Cl2 2.4807(8)
Ru2 Cl3 2.5063(8)
P1 C7 1.836(2)
P1 C1 1.840(2)
P1 C13 1.844(3)
P2 C25 1.835(2)
P2 C19 1.853(2)
P2 C31 1.852(2)
P3 C43 1.845(2)
P3 C49 1.846(2)
P3 C37 1.849(2)
P4 C67 1.830(3)
P4 C55 1.848(2)
P4 C61 1.848(3)
N1 C77 1.440(4)
N1 C73 1.452(4)
N1 C75 1.458(4)
N2 C78 1.485(3)
N2 C80 1.501(3)
O1 C76 1.411(6)
O1 C74 1.409(5)
S1 C81 1.653(4)
S1 C84 1.693(6)
C1 C6 1.381(3)
C1 C2 1.388(3)
C2 C3 1.378(3)
C3 C4 1.355(4)
C4 C5 1.372(5)
C5 C6 1.392(4)
C7 C8 1.387(3)
C7 C12 1.389(4)
C8 C9 1.377(4)
C9 C10 1.379(5)
C10 C11 1.359(5)
C11 C12 1.388(4)
C13 C18 1.385(4)
C13 C14 1.395(4)
C14 C15 1.385(4)
C15 C16 1.361(5)
C16 C17 1.371(5)
C17 C18 1.385(4)
C19 C20 1.382(3)
C19 C24 1.384(3)
C20 C21 1.378(4)
C21 C22 1.367(4)
C22 C23 1.360(4)
C23 C24 1.386(4)
C25 C30 1.386(4)
C25 C26 1.394(4)
C26 C27 1.389(4)
C27 C28 1.366(5)
C28 C29 1.355(5)
C29 C30 1.384(4)
C31 C36 1.381(3)
C31 C32 1.389(3)
C32 C33 1.389(4)
C33 C34 1.358(5)
C34 C35 1.360(4)
C35 C36 1.387(3)
C37 C38 1.388(3)
C37 C42 1.394(3)
C38 C39 1.379(4)
C39 C40 1.367(4)
C40 C41 1.372(4)
C41 C42 1.384(4)
C43 C44 1.379(3)
C43 C48 1.400(3)
C44 C45 1.399(3)
C45 C46 1.363(4)
C46 C47 1.377(4)
C47 C48 1.385(4)
C49 C54 1.378(4)
C49 C50 1.396(4)
C50 C51 1.373(4)
C51 C52 1.346(6)
C52 C53 1.400(6)
C53 C54 1.414(4)
C55 C60 1.380(4)
C55 C56 1.383(4)
C56 C57 1.380(4)
C57 C58 1.356(4)
C58 C59 1.370(5)
C59 C60 1.396(4)
C61 C62 1.371(4)
C61 C66 1.383(4)
C62 C63 1.392(4)
C63 C64 1.362(6)
C64 C65 1.369(6)
C65 C66 1.388(5)
C67 C68 1.388(3)
C67 C72 1.391(4)
C68 C69 1.398(4)
C69 C70 1.339(5)
C70 C71 1.377(5)
C71 C72 1.389(4)
C73 C74 1.494(5)
C75 C76 1.507(5)
C77 C78 1.511(4)
C80 C81 1.468(4)
C81 C82 1.472(4)
C82 C83 1.139(10)
C83 C84 1.317(10)

loop_
_platon_squeeze_void_nr
_platon_squeeze_void_average_x
_platon_squeeze_void_average_y
_platon_squeeze_void_average_z
_platon_squeeze_void_volume
_platon_squeeze_void_count_electrons
_platon_squeeze_void_content
1 0.500 0.000 0.500 257 36 'diethyl ether'
